data_7024608
loop_
_publ_author_name
'Ma, Yu'
'Wen, Yan-Qing'
'Zhang, Jian-Yong'
'Gao, En-Qing'
'Liu, Cai-Ming'

_publ_section_title
;
 Structures and magnetism of azide- and carboxylate-bridged metal(II)
 systems derived from 1,2-bis(N-carboxymethyl-4-pyridinio)ethane.
;
_journal_issue 7
_journal_name_full 'Dalton transactions (Cambridge, England : 2003)'
_journal_page_first 1846
_journal_page_last 1854
_journal_paper_doi 10.1039/b919096a
_journal_volume 39
_journal_year 2010
_chemical_formula_sum 'C16 H18 Mn2 N14 O5'
_chemical_formula_weight 596.32
_chemical_name_systematic
;
?
;
_space_group_IT_number 15
_symmetry_cell_setting monoclinic
_symmetry_space_group_name_Hall '-C 2yc'
_symmetry_space_group_name_H-M 'C 1 2/c 1'
_atom_sites_solution_hydrogens geom
_atom_sites_solution_primary direct
_atom_sites_solution_secondary difmap
_audit_creation_method SHELXL-97
_cell_angle_alpha 90.00
_cell_angle_beta 111.6550(10)
_cell_angle_gamma 90.00
_cell_formula_units_Z 4
_cell_length_a 24.4293(9)
_cell_length_b 6.5340(3)
_cell_length_c 15.6944(6)
_cell_measurement_reflns_used 7581
_cell_measurement_temperature 296(2)
_cell_measurement_theta_max 27.63
_cell_measurement_theta_min 2.71
_cell_volume 2328.35(16)
_computing_cell_refinement 'Bruker SMART'
_computing_data_collection 'Bruker SMART'
_computing_data_reduction 'Bruker SHELXTL'
_computing_molecular_graphics 'Bruker SHELXTL'
_computing_publication_material 'Bruker SHELXTL'
_computing_structure_refinement 'Bruker SHELXTL'
_computing_structure_solution 'Bruker SHELXTL'
_diffrn_ambient_temperature 296(2)
_diffrn_measured_fraction_theta_full 0.979
_diffrn_measured_fraction_theta_max 0.979
_diffrn_measurement_device_type 'CCD area detector'
_diffrn_measurement_method 'phi and omega scans'
_diffrn_radiation_monochromator graphite
_diffrn_radiation_source 'fine-focus sealed tube'
_diffrn_radiation_type MoK\a
_diffrn_radiation_wavelength 0.71073
_diffrn_reflns_av_R_equivalents 0.0220
_diffrn_reflns_av_sigmaI/netI 0.0170
_diffrn_reflns_limit_h_max 31
_diffrn_reflns_limit_h_min -31
_diffrn_reflns_limit_k_max 8
_diffrn_reflns_limit_k_min -8
_diffrn_reflns_limit_l_max 19
_diffrn_reflns_limit_l_min -20
_diffrn_reflns_number 14667
_diffrn_reflns_theta_full 27.64
_diffrn_reflns_theta_max 27.64
_diffrn_reflns_theta_min 1.79
_diffrn_standards_decay_% 2.5
_exptl_absorpt_coefficient_mu 1.146
_exptl_absorpt_correction_T_max 0.8940
_exptl_absorpt_correction_T_min 0.8032
_exptl_absorpt_correction_type multi-scan
_exptl_absorpt_process_details SADABS
_exptl_crystal_colour 'light yellow'
_exptl_crystal_density_diffrn 1.701
_exptl_crystal_density_method 'not measured'
_exptl_crystal_description pole
_exptl_crystal_F_000 1208
_exptl_crystal_size_max 0.20
_exptl_crystal_size_mid 0.20
_exptl_crystal_size_min 0.10
_refine_diff_density_max 0.398
_refine_diff_density_min -0.235
_refine_diff_density_rms 0.057
_refine_ls_extinction_method none
_refine_ls_goodness_of_fit_ref 1.050
_refine_ls_hydrogen_treatment mixed
_refine_ls_matrix_type full
_refine_ls_number_parameters 172
_refine_ls_number_reflns 2667
_refine_ls_number_restraints 0
_refine_ls_restrained_S_all 1.050
_refine_ls_R_factor_all 0.0350
_refine_ls_R_factor_gt 0.0281
_refine_ls_shift/su_max 0.001
_refine_ls_shift/su_mean 0.000
_refine_ls_structure_factor_coef Fsqd
_refine_ls_weighting_details 'calc w=1/[\s^2^(Fo^2^)+(0.0427P)^2^+2.1064P] where P=(Fo^2^+2Fc^2^)/3'
_refine_ls_weighting_scheme calc
_refine_ls_wR_factor_gt 0.0744
_refine_ls_wR_factor_ref 0.0796
_reflns_number_gt 2291
_reflns_number_total 2667
_reflns_threshold_expression >2sigma(I)
_cod_data_source_file b919096a.txt
_cod_data_source_block 1
_cod_depositor_comments
;
The following automatic conversions were performed:

'_symmetry_cell_setting' value 'Monoclinic' changed to 'monoclinic'
according to /home/saulius/struct/CIF-dictionaries/cif_core.dic
dictionary named 'cif_core.dic' version 2.4.2 from 2011-04-26.

Automatic conversion script
Id: cif_fix_values 1891 2012-01-12 08:04:46Z andrius 
;
_cod_original_sg_symbol_H-M 'C2/c '
_cod_database_code 7024608

loop_
_symmetry_equiv_pos_as_xyz
'x, y, z'
'-x, y, -z+1/2'
'x+1/2, y+1/2, z'
'-x+1/2, y+1/2, -z+1/2'
'-x, -y, -z'
'x, -y, z-1/2'
'-x+1/2, -y+1/2, -z'
'x+1/2, -y+1/2, z-1/2'

loop_
_atom_site_label
_atom_site_type_symbol
_atom_site_fract_x
_atom_site_fract_y
_atom_site_fract_z
_atom_site_U_iso_or_equiv
_atom_site_adp_type
_atom_site_occupancy
_atom_site_symmetry_multiplicity
_atom_site_calc_flag
_atom_site_refinement_flags
Mn1 Mn 0.251898(10) 0.78171(4) 0.248954(17) 0.02512(10) Uani 1 1 d .
C1 C 0.29119(7) 1.0408(2) 0.11689(12) 0.0281(3) Uani 1 1 d .
C2 C 0.33174(9) 1.0776(3) 0.06446(15) 0.0401(5) Uani 1 1 d .
H2A H 0.3077 1.1097 0.0013 0.048 Uiso 1 1 calc R
H2B H 0.3559 1.1965 0.0904 0.048 Uiso 1 1 calc R
C3 C 0.42881(9) 0.9183(3) 0.11396(14) 0.0403(4) Uani 1 1 d .
H3A H 0.4436 1.0295 0.1527 0.048 Uiso 1 1 calc R
C4 C 0.34833(8) 0.7414(3) 0.01249(13) 0.0334(4) Uani 1 1 d .
H4A H 0.3078 0.7301 -0.0182 0.040 Uiso 1 1 calc R
C5 C 0.38473(8) 0.5900(3) 0.00371(13) 0.0357(4) Uani 1 1 d .
H5A H 0.3688 0.4768 -0.0330 0.043 Uiso 1 1 calc R
C6 C 0.46629(8) 0.7698(3) 0.10736(15) 0.0436(5) Uani 1 1 d .
H6A H 0.5063 0.7795 0.1421 0.052 Uiso 1 1 calc R
C7 C 0.44512(8) 0.6050(3) 0.04934(13) 0.0371(4) Uani 1 1 d .
C8 C 0.48632(11) 0.4539(3) 0.03216(18) 0.0506(6) Uani 1 1 d .
H8A H 0.4649 0.3305 0.0051 0.061 Uiso 1 1 calc R
H8B H 0.5172 0.4172 0.0898 0.061 Uiso 1 1 calc R
N1 N 0.19013(6) 0.5335(2) 0.17144(11) 0.0301(3) Uani 1 1 d .
N2 N 0.13905(8) 0.5319(3) 0.15607(14) 0.0468(4) Uani 1 1 d .
N3 N 0.08958(10) 0.5323(5) 0.1393(3) 0.1170(14) Uani 1 1 d .
N4 N 0.18300(6) 1.0276(2) 0.21631(11) 0.0311(3) Uani 1 1 d .
N5 N 0.14300(7) 1.0217(2) 0.24234(12) 0.0374(4) Uani 1 1 d .
N6 N 0.10422(10) 1.0168(4) 0.2669(2) 0.0707(7) Uani 1 1 d .
N7 N 0.37068(6) 0.9055(2) 0.06499(10) 0.0313(3) Uani 1 1 d .
O1 O 0.28302(5) 0.86306(18) 0.13803(8) 0.0312(3) Uani 1 1 d .
O2 O 0.26879(6) 1.20181(19) 0.13192(9) 0.0381(3) Uani 1 1 d .
O3 O 0.0000 0.7782(4) 0.2500 0.0563(6) Uani 1 2 d S
H3B H 0.0292(13) 0.857(5) 0.252(2) 0.094(11) Uiso 1 1 d .

loop_
_atom_site_aniso_label
_atom_site_aniso_U_11
_atom_site_aniso_U_22
_atom_site_aniso_U_33
_atom_site_aniso_U_23
_atom_site_aniso_U_13
_atom_site_aniso_U_12
Mn1 0.02889(15) 0.01732(14) 0.03278(17) -0.00023(9) 0.01564(12) -0.00118(8)
C1 0.0300(8) 0.0276(8) 0.0296(9) 0.0009(6) 0.0146(7) 0.0042(6)
C2 0.0509(11) 0.0286(9) 0.0554(12) 0.0097(8) 0.0367(10) 0.0095(8)
C3 0.0393(10) 0.0396(10) 0.0453(11) -0.0118(9) 0.0194(9) -0.0082(8)
C4 0.0301(9) 0.0384(9) 0.0331(9) 0.0012(7) 0.0134(7) -0.0022(7)
C5 0.0456(10) 0.0318(9) 0.0348(10) -0.0043(7) 0.0206(8) -0.0015(8)
C6 0.0279(9) 0.0559(12) 0.0484(12) -0.0027(9) 0.0157(9) -0.0006(8)
C7 0.0418(10) 0.0382(10) 0.0405(10) 0.0059(8) 0.0260(8) 0.0094(8)
C8 0.0591(13) 0.0475(12) 0.0607(14) 0.0139(10) 0.0403(12) 0.0218(10)
N1 0.0323(8) 0.0213(7) 0.0365(8) 0.0013(6) 0.0126(6) 0.0007(5)
N2 0.0361(9) 0.0365(9) 0.0624(12) 0.0152(8) 0.0120(8) -0.0027(7)
N3 0.0330(12) 0.111(2) 0.197(4) 0.062(2) 0.0300(17) 0.0001(12)
N4 0.0294(7) 0.0247(7) 0.0415(9) -0.0026(6) 0.0157(7) -0.0014(5)
N5 0.0307(8) 0.0327(8) 0.0501(10) -0.0074(7) 0.0163(7) -0.0039(6)
N6 0.0468(11) 0.0838(16) 0.0983(19) -0.0225(13) 0.0465(12) -0.0138(10)
N7 0.0347(7) 0.0292(7) 0.0382(8) 0.0004(6) 0.0231(7) 0.0018(6)
O1 0.0390(6) 0.0240(6) 0.0374(7) 0.0001(5) 0.0222(5) -0.0010(5)
O2 0.0528(8) 0.0294(7) 0.0431(8) 0.0055(5) 0.0304(7) 0.0115(5)
O3 0.0503(14) 0.0518(14) 0.0716(17) 0.000 0.0282(13) 0.000

loop_
_atom_type_symbol
_atom_type_description
_atom_type_scat_dispersion_real
_atom_type_scat_dispersion_imag
_atom_type_scat_source
C C 0.0033 0.0016 'International Tables Vol C Tables 4.2.6.8 and 6.1.1.4'
H H 0.0000 0.0000 'International Tables Vol C Tables 4.2.6.8 and 6.1.1.4'
N N 0.0061 0.0033 'International Tables Vol C Tables 4.2.6.8 and 6.1.1.4'
O O 0.0106 0.0060 'International Tables Vol C Tables 4.2.6.8 and 6.1.1.4'
Mn Mn 0.3368 0.7283 'International Tables Vol C Tables 4.2.6.8 and 6.1.1.4'

loop_
_geom_angle_atom_site_label_1
_geom_angle_atom_site_label_2
_geom_angle_atom_site_label_3
_geom_angle
_geom_angle_site_symmetry_1
_geom_angle_site_symmetry_3
O2 Mn1 O1 173.79(5) 4_545 .
O2 Mn1 N4 88.97(5) 4_545 4_545
O1 Mn1 N4 87.12(5) . 4_545
O2 Mn1 N1 89.79(5) 4_545 4
O1 Mn1 N1 86.09(5) . 4
N4 Mn1 N1 99.47(6) 4_545 4
O2 Mn1 N1 88.25(5) 4_545 .
O1 Mn1 N1 96.02(5) . .
N4 Mn1 N1 82.54(6) 4_545 .
N1 Mn1 N1 177.17(2) 4 .
O2 Mn1 N4 88.60(6) 4_545 .
O1 Mn1 N4 95.46(5) . .
N4 Mn1 N4 176.93(4) 4_545 .
N1 Mn1 N4 82.39(5) 4 .
N1 Mn1 N4 95.51(5) . .
O1 C1 O2 127.73(15) . .
O1 C1 C2 119.48(14) . .
O2 C1 C2 112.77(15) . .
N7 C2 C1 115.11(14) . .
N7 C2 H2A 108.5 . .
C1 C2 H2A 108.5 . .
N7 C2 H2B 108.5 . .
C1 C2 H2B 108.5 . .
H2A C2 H2B 107.5 . .
N7 C3 C6 120.58(18) . .
N7 C3 H3A 119.7 . .
C6 C3 H3A 119.7 . .
N7 C4 C5 120.47(17) . .
N7 C4 H4A 119.8 . .
C5 C4 H4A 119.8 . .
C4 C5 C7 120.24(18) . .
C4 C5 H5A 119.9 . .
C7 C5 H5A 119.9 . .
C3 C6 C7 120.40(18) . .
C3 C6 H6A 119.8 . .
C7 C6 H6A 119.8 . .
C6 C7 C5 117.66(17) . .
C6 C7 C8 121.16(19) . .
C5 C7 C8 121.09(19) . .
C7 C8 C8 110.2(2) . 5_665
C7 C8 H8A 109.6 . .
C8 C8 H8A 109.6 5_665 .
C7 C8 H8B 109.6 . .
C8 C8 H8B 109.6 5_665 .
H8A C8 H8B 108.1 . .
N2 N1 Mn1 120.89(12) . 4_545
N2 N1 Mn1 124.46(13) . .
Mn1 N1 Mn1 93.93(6) 4_545 .
N3 N2 N1 178.4(3) . .
N5 N4 Mn1 122.91(12) . 4
N5 N4 Mn1 122.65(13) . .
Mn1 N4 Mn1 94.03(5) 4 .
N6 N5 N4 179.5(3) . .
C4 N7 C3 120.42(15) . .
C4 N7 C2 119.51(16) . .
C3 N7 C2 119.97(16) . .
C1 O1 Mn1 124.84(11) . .
C1 O2 Mn1 128.51(11) . 4

loop_
_geom_bond_atom_site_label_1
_geom_bond_atom_site_label_2
_geom_bond_distance
_geom_bond_site_symmetry_2
Mn1 O2 2.1727(12) 4_545
Mn1 O1 2.2064(11) .
Mn1 N4 2.2234(14) 4_545
Mn1 N1 2.2287(14) 4
Mn1 N1 2.2435(14) .
Mn1 N4 2.2451(14) .
C1 O1 1.244(2) .
C1 O2 1.248(2) .
C1 C2 1.523(2) .
C2 N7 1.471(2) .
C2 H2A 0.9700 .
C2 H2B 0.9700 .
C3 N7 1.345(2) .
C3 C6 1.364(3) .
C3 H3A 0.9300 .
C4 N7 1.340(2) .
C4 C5 1.371(3) .
C4 H4A 0.9300 .
C5 C7 1.385(3) .
C5 H5A 0.9300 .
C6 C7 1.381(3) .
C6 H6A 0.9300 .
C7 C8 1.504(3) .
C8 C8 1.525(4) 5_665
C8 H8A 0.9700 .
C8 H8B 0.9700 .
N1 N2 1.180(2) .
N1 Mn1 2.2287(14) 4_545
N2 N3 1.138(3) .
N4 N5 1.191(2) .
N4 Mn1 2.2234(14) 4
N5 N6 1.148(3) .
O2 Mn1 2.1727(12) 4
O3 H3B 0.87(3) .
